data_4112441
loop_
_publ_author_name
'Wei Lu'
'Bao-Xiu Mi'
'Michael C. W. Chan'
'Zheng Hui'
'Chi-Ming Che'
'Nianyong Zhu'
'Shuit-Tong Lee'

_publ_contact_author_address
;
Department of Chemistry, The University of Hong Kong, 
Pokfulam Road, Hong kong SAR, China
;
_publ_contact_author_name 'Chi-Ming Che (Prof.)'
_publ_section_title
;
 Light-Emitting Tridentate Cyclometalated Platinum(II) Complexes
 Containing \s-Alkynyl Auxiliaries: Tuning of Photo- and
 Electrophosphorescence
;
_journal_name_full 'Journal of the American Chemical Society'
_journal_page_first 4958
_journal_page_last 4971
_journal_paper_doi 10.1021/ja0317776
_journal_volume 126
_journal_year 2004
_chemical_formula_moiety 'C24 H10 F5 Pt1'
_chemical_formula_sum 'C24 H11 F5 N2 Pt'
_chemical_formula_weight 617.44
_chemical_name_systematic
;
 ?
;
_space_group_IT_number 14
_symmetry_cell_setting monoclinic
_symmetry_space_group_name_Hall '-P 2ybc'
_symmetry_space_group_name_H-M 'P 1 21/c 1'
_atom_sites_solution_hydrogens geom
_atom_sites_solution_primary direct
_atom_sites_solution_secondary difmap
_audit_creation_method SHELXL-97
_cell_angle_alpha 90.00
_cell_angle_beta 92.09(3)
_cell_angle_gamma 90.00
_cell_formula_units_Z 4
_cell_length_a 11.088(2)
_cell_length_b 9.964(2)
_cell_length_c 17.186(3)
_cell_measurement_reflns_used 0
_cell_measurement_temperature 293(2)
_cell_measurement_theta_max 0
_cell_measurement_theta_min 0
_cell_volume 1897.5(6)
_computing_molecular_graphics 'Ortep-3 for Windows (Farrugia, 1997)'
_computing_publication_material 'WinGX publication routines (Farrugia, 1999)'
_computing_structure_refinement 'SHELXL-97 (Sheldrick, 1997)'
_computing_structure_solution 'SHELXS-97 (Sheldrick, 1997)'
_diffrn_ambient_temperature 293(2)
_diffrn_measured_fraction_theta_full 0.963
_diffrn_measured_fraction_theta_max 0.963
_diffrn_radiation_monochromator graphite
_diffrn_radiation_source 'fine-focus sealed tube'
_diffrn_radiation_type MoK\a
_diffrn_radiation_wavelength 0.71069
_diffrn_reflns_av_R_equivalents 0.0917
_diffrn_reflns_av_sigmaI/netI 0.0751
_diffrn_reflns_limit_h_max 13
_diffrn_reflns_limit_h_min -13
_diffrn_reflns_limit_k_max 11
_diffrn_reflns_limit_k_min -11
_diffrn_reflns_limit_l_max 20
_diffrn_reflns_limit_l_min -20
_diffrn_reflns_number 12358
_diffrn_reflns_theta_full 25.35
_diffrn_reflns_theta_max 25.35
_diffrn_reflns_theta_min 2.36
_exptl_absorpt_coefficient_mu 7.458
_exptl_absorpt_correction_type none
_exptl_crystal_colour 'orange red'
_exptl_crystal_density_diffrn 2.161
_exptl_crystal_description prism
_exptl_crystal_F_000 1168
_exptl_crystal_size_max 0.6
_exptl_crystal_size_mid 0.5
_exptl_crystal_size_min 0.2
_refine_diff_density_max 3.029
_refine_diff_density_min -6.541
_refine_diff_density_rms 0.339
_refine_ls_extinction_method none
_refine_ls_goodness_of_fit_ref 1.055
_refine_ls_hydrogen_treatment mixed
_refine_ls_matrix_type full
_refine_ls_number_parameters 289
_refine_ls_number_reflns 3341
_refine_ls_number_restraints 0
_refine_ls_restrained_S_all 1.055
_refine_ls_R_factor_all 0.0725
_refine_ls_R_factor_gt 0.0682
_refine_ls_shift/su_max 0.000
_refine_ls_shift/su_mean 0.000
_refine_ls_structure_factor_coef Fsqd
_refine_ls_weighting_details 'calc w=1/[\s^2^(Fo^2^)+(0.1170P)^2^+0.0000P] where P=(Fo^2^+2Fc^2^)/3'
_refine_ls_weighting_scheme calc
_refine_ls_wR_factor_gt 0.1624
_refine_ls_wR_factor_ref 0.1650
_reflns_number_gt 2824
_reflns_number_total 3341
_reflns_threshold_expression >2sigma(I)
_cod_data_source_file ja0317776si20031217_101956_2.cif
_cod_data_source_block mar445
_cod_database_code 4112441

loop_
_symmetry_equiv_pos_as_xyz
'x, y, z'
'-x, y+1/2, -z+1/2'
'-x, -y, -z'
'x, -y-1/2, z-1/2'

loop_
_atom_site_label
_atom_site_type_symbol
_atom_site_fract_x
_atom_site_fract_y
_atom_site_fract_z
_atom_site_U_iso_or_equiv
_atom_site_adp_type
_atom_site_occupancy
_atom_site_symmetry_multiplicity
_atom_site_calc_flag
_atom_site_refinement_flags
Pt1 Pt 0.61420(3) -0.19930(3) 0.047788(17) 0.0418(2) Uani 1 1 d .
F1 F 0.7263(6) 0.1725(6) -0.1689(4) 0.0680(17) Uani 1 1 d .
F2 F 0.8632(6) 0.3787(6) -0.2112(4) 0.0721(17) Uani 1 1 d .
F3 F 1.0493(6) 0.4655(6) -0.1159(4) 0.0777(18) Uani 1 1 d .
F4 F 1.0973(6) 0.3387(7) 0.0207(4) 0.0752(17) Uani 1 1 d .
F5 F 0.9649(6) 0.1243(7) 0.0619(3) 0.0701(17) Uani 1 1 d .
N1 N 0.5226(7) -0.3482(7) 0.0970(4) 0.0468(17) Uani 1 1 d .
N2 N 0.4718(7) -0.2275(8) -0.0356(5) 0.0440(18) Uani 1 1 d .
C1 C 0.7107(8) -0.0585(8) 0.0005(5) 0.0441(19) Uani 1 1 d .
C2 C 0.7680(8) 0.0290(9) -0.0284(5) 0.048(2) Uani 1 1 d .
C3 C 0.8418(9) 0.1385(9) -0.0532(5) 0.0441(19) Uani 1 1 d .
C4 C 0.8199(10) 0.2085(9) -0.1212(6) 0.049(2) Uani 1 1 d .
C5 C 0.8883(10) 0.3160(9) -0.1433(6) 0.052(2) Uani 1 1 d .
C6 C 0.9826(9) 0.3577(9) -0.0951(6) 0.055(2) Uani 1 1 d .
C7 C 1.0046(10) 0.2958(9) -0.0265(7) 0.055(3) Uani 1 1 d .
C8 C 0.9375(10) 0.1862(10) -0.0060(6) 0.054(3) Uani 1 1 d .
C9 C 0.4494(10) -0.1578(11) -0.1008(5) 0.053(2) Uani 1 1 d .
H9 H 0.5012 -0.0886 -0.1137 0.064 Uiso 1 1 calc R
C10 C 0.3491(13) -0.1870(11) -0.1504(8) 0.064(3) Uani 1 1 d .
H10 H 0.3330 -0.1355 -0.1947 0.077 Uiso 1 1 calc R
C11 C 0.2761(11) -0.2908(10) -0.1328(7) 0.065(3) Uani 1 1 d .
H11 H 0.2115 -0.3131 -0.1664 0.078 Uiso 1 1 calc R
C12 C 0.2975(9) -0.3643(11) -0.0649(6) 0.058(2) Uani 1 1 d .
H12 H 0.2480 -0.4359 -0.0523 0.070 Uiso 1 1 calc R
C13 C 0.3945(8) -0.3278(9) -0.0168(6) 0.046(2) Uani 1 1 d .
C14 C 0.4227(8) -0.3952(9) 0.0578(5) 0.048(2) Uani 1 1 d .
C15 C 0.3602(10) -0.5016(10) 0.0910(7) 0.062(3) Uani 1 1 d .
H15 H 0.2929 -0.5389 0.0654 0.074 Uiso 1 1 calc R
C16 C 0.4006(11) -0.5496(10) 0.1623(6) 0.063(3) Uani 1 1 d .
H16 H 0.3581 -0.6184 0.1856 0.076 Uiso 1 1 calc R
C17 C 0.5018(10) -0.4987(10) 0.2001(6) 0.061(3) Uani 1 1 d .
H17 H 0.5287 -0.5334 0.2478 0.073 Uiso 1 1 calc R
C18 C 0.5631(8) -0.3944(9) 0.1655(5) 0.048(2) Uani 1 1 d .
C19 C 0.6745(10) -0.3245(10) 0.1953(6) 0.052(2) Uani 1 1 d .
C20 C 0.7161(9) -0.2204(9) 0.1442(6) 0.048(2) Uani 1 1 d .
C21 C 0.8211(9) -0.1510(11) 0.1701(6) 0.056(2) Uani 1 1 d .
H21 H 0.8513 -0.0826 0.1396 0.067 Uiso 1 1 calc R
C22 C 0.8800(13) -0.1830(12) 0.2403(8) 0.068(4) Uani 1 1 d .
H22 H 0.9478 -0.1345 0.2570 0.082 Uiso 1 1 calc R
C23 C 0.8382(14) -0.2871(12) 0.2858(7) 0.075(4) Uani 1 1 d .
H23 H 0.8804 -0.3104 0.3315 0.090 Uiso 1 1 calc R
C24 C 0.7355(11) -0.3557(11) 0.2638(6) 0.064(3) Uani 1 1 d .
H24 H 0.7071 -0.4236 0.2954 0.077 Uiso 1 1 calc R

loop_
_atom_site_aniso_label
_atom_site_aniso_U_11
_atom_site_aniso_U_22
_atom_site_aniso_U_33
_atom_site_aniso_U_23
_atom_site_aniso_U_13
_atom_site_aniso_U_12
Pt1 0.0489(3) 0.0436(3) 0.0329(3) -0.00110(11) 0.00296(17) -0.00271(12)
F1 0.078(4) 0.072(4) 0.053(4) 0.003(3) -0.016(3) -0.017(3)
F2 0.087(5) 0.063(4) 0.066(4) 0.022(3) -0.005(3) -0.006(3)
F3 0.072(4) 0.067(4) 0.095(5) 0.007(3) 0.012(4) -0.025(3)
F4 0.061(4) 0.088(4) 0.076(4) -0.013(4) -0.014(3) -0.019(3)
F5 0.072(4) 0.089(5) 0.048(3) 0.010(3) -0.008(3) -0.009(3)
N1 0.062(5) 0.045(4) 0.035(4) -0.006(3) 0.009(3) -0.011(4)
N2 0.051(5) 0.046(4) 0.036(4) -0.001(3) 0.005(3) -0.005(3)
C1 0.049(5) 0.050(5) 0.032(4) 0.002(4) 0.002(4) 0.000(4)
C2 0.049(5) 0.055(5) 0.042(5) -0.006(4) 0.004(4) -0.001(4)
C3 0.051(5) 0.050(5) 0.032(4) -0.002(3) 0.004(4) -0.005(4)
C4 0.048(6) 0.052(6) 0.047(6) -0.010(4) 0.001(4) -0.006(4)
C5 0.059(6) 0.048(5) 0.049(6) 0.006(4) 0.005(5) 0.000(4)
C6 0.055(6) 0.046(5) 0.065(7) -0.007(4) 0.007(5) -0.011(4)
C7 0.048(6) 0.065(7) 0.054(6) -0.016(4) 0.005(5) -0.008(4)
C8 0.053(6) 0.066(7) 0.042(6) -0.002(4) 0.003(5) 0.005(4)
C9 0.064(6) 0.060(5) 0.035(5) 0.003(4) 0.001(4) -0.002(5)
C10 0.071(8) 0.073(8) 0.048(7) 0.006(5) -0.002(6) 0.006(5)
C11 0.055(7) 0.091(9) 0.048(6) -0.013(5) -0.003(5) 0.000(5)
C12 0.056(6) 0.072(7) 0.047(6) -0.013(5) 0.006(4) -0.004(5)
C13 0.041(5) 0.049(5) 0.047(5) -0.013(4) 0.009(4) 0.001(4)
C14 0.060(6) 0.043(5) 0.043(5) -0.004(4) 0.013(4) 0.001(4)
C15 0.065(6) 0.052(6) 0.069(7) -0.001(5) 0.024(5) -0.008(5)
C16 0.081(8) 0.050(6) 0.062(6) 0.007(5) 0.032(6) -0.003(5)
C17 0.080(7) 0.054(6) 0.048(5) 0.010(4) 0.020(5) 0.007(5)
C18 0.059(6) 0.050(5) 0.036(5) 0.000(4) 0.007(4) 0.001(4)
C19 0.067(7) 0.047(5) 0.042(5) 0.003(4) 0.008(5) 0.018(4)
C20 0.049(6) 0.051(5) 0.045(5) -0.002(4) 0.000(4) 0.003(4)
C21 0.058(6) 0.052(5) 0.056(6) -0.013(5) -0.002(5) 0.003(4)
C22 0.063(8) 0.073(8) 0.068(8) -0.030(6) -0.011(6) 0.018(5)
C23 0.099(10) 0.077(9) 0.047(7) -0.006(5) -0.025(7) 0.028(6)
C24 0.086(8) 0.062(6) 0.045(6) 0.002(5) -0.003(5) 0.018(5)

loop_
_atom_type_symbol
_atom_type_description
_atom_type_scat_dispersion_real
_atom_type_scat_dispersion_imag
_atom_type_scat_source
Pt Pt -1.7033 8.3905 'International Tables Vol C Tables 4.2.6.8 and 6.1.1.4'
F F 0.0171 0.0103 'International Tables Vol C Tables 4.2.6.8 and 6.1.1.4'
N N 0.0061 0.0033 'International Tables Vol C Tables 4.2.6.8 and 6.1.1.4'
C C 0.0033 0.0016 'International Tables Vol C Tables 4.2.6.8 and 6.1.1.4'
H H 0.0000 0.0000 'International Tables Vol C Tables 4.2.6.8 and 6.1.1.4'

loop_
_geom_angle_atom_site_label_1
_geom_angle_atom_site_label_2
_geom_angle_atom_site_label_3
_geom_angle
C1 Pt1 C20 96.9(4)
C1 Pt1 N1 177.4(3)
C20 Pt1 N1 81.4(4)
C1 Pt1 N2 102.7(3)
C20 Pt1 N2 160.4(4)
N1 Pt1 N2 79.0(3)
C18 N1 C14 124.3(8)
C18 N1 Pt1 118.1(6)
C14 N1 Pt1 117.6(6)
C9 N2 C13 118.8(9)
C9 N2 Pt1 127.8(7)
C13 N2 Pt1 113.5(6)
C2 C1 Pt1 178.9(8)
C1 C2 C3 172.8(9)
C4 C3 C8 115.3(8)
C4 C3 C2 123.5(9)
C8 C3 C2 121.1(8)
F1 C4 C5 117.5(9)
F1 C4 C3 119.3(9)
C5 C4 C3 123.2(10)
F2 C5 C4 120.2(10)
F2 C5 C6 120.8(9)
C4 C5 C6 119.0(9)
C7 C6 F3 120.6(9)
C7 C6 C5 119.9(9)
F3 C6 C5 119.4(9)
C6 C7 F4 119.3(9)
C6 C7 C8 120.4(10)
F4 C7 C8 120.2(10)
F5 C8 C7 118.6(10)
F5 C8 C3 119.4(9)
C7 C8 C3 122.0(10)
N2 C9 C10 121.4(10)
C11 C10 C9 119.3(11)
C10 C11 C12 120.3(11)
C13 C12 C11 118.0(10)
N2 C13 C12 122.3(10)
N2 C13 C14 115.2(8)
C12 C13 C14 122.6(9)
N1 C14 C15 117.8(9)
N1 C14 C13 114.7(8)
C15 C14 C13 127.4(9)
C16 C15 C14 118.4(10)
C17 C16 C15 121.8(9)
C16 C17 C18 118.6(10)
N1 C18 C17 119.0(9)
N1 C18 C19 113.1(8)
C17 C18 C19 127.9(9)
C24 C19 C20 121.7(11)
C24 C19 C18 124.4(10)
C20 C19 C18 113.9(8)
C21 C20 C19 115.9(10)
C21 C20 Pt1 130.5(8)
C19 C20 Pt1 113.6(7)
C22 C21 C20 121.2(12)
C23 C22 C21 120.3(12)
C24 C23 C22 120.7(11)
C23 C24 C19 120.1(11)

loop_
_geom_bond_atom_site_label_1
_geom_bond_atom_site_label_2
_geom_bond_distance
Pt1 C1 1.959(9)
Pt1 C20 1.983(10)
Pt1 N1 2.003(7)
Pt1 N2 2.112(8)
F1 C4 1.346(12)
F2 C5 1.344(11)
F3 C6 1.359(11)
F4 C7 1.356(12)
F5 C8 1.346(12)
N1 C18 1.328(11)
N1 C14 1.358(11)
N2 C9 1.334(13)
N2 C13 1.364(12)
C1 C2 1.196(12)
C2 C3 1.438(12)
C3 C4 1.376(13)
C3 C8 1.394(14)
C4 C5 1.373(13)
C5 C6 1.374(14)
C6 C7 1.345(15)
C7 C8 1.374(14)
C9 C10 1.406(17)
C10 C11 1.354(16)
C11 C12 1.391(15)
C12 C13 1.381(14)
C13 C14 1.471(13)
C14 C15 1.399(13)
C15 C16 1.376(16)
C16 C17 1.373(15)
C17 C18 1.387(13)
C18 C19 1.493(14)
C19 C24 1.372(13)
C19 C20 1.445(14)
C20 C21 1.413(15)
C21 C22 1.388(16)
C22 C23 1.388(19)
C23 C24 1.369(18)
